data_7030359
loop_
_publ_author_name
'Kanat, Zeliha'
'Din\,cer, Hatice'

_publ_section_title
;
 The synthesis and characterization of nonperipherally tetra terminal
 alkynyl substituted phthalocyanines and glycoconjugation via the click
 reaction.
;
_journal_issue 23
_journal_name_full 'Dalton transactions (Cambridge, England : 2003)'
_journal_page_first 8654
_journal_page_last 8663
_journal_paper_doi 10.1039/c4dt00238e
_journal_volume 43
_journal_year 2014
_chemical_formula_sum 'C13 H10 N2 O'
_chemical_formula_weight 210.23
_chemical_name_systematic
;
 ?
;
_space_group_crystal_system triclinic
_space_group_IT_number 2
_space_group_name_Hall '-P 1'
_space_group_name_H-M_alt 'P -1'
_symmetry_space_group_name_Hall '-P 1'
_symmetry_space_group_name_H-M 'P -1'
_atom_sites_solution_hydrogens geom
_audit_creation_method SHELXL-2013
_cell_angle_alpha 77.679(4)
_cell_angle_beta 84.616(5)
_cell_angle_gamma 74.348(4)
_cell_formula_units_Z 2
_cell_length_a 4.4256(6)
_cell_length_b 7.6883(10)
_cell_length_c 17.242(2)
_cell_measurement_temperature 100(2)
_cell_volume 551.49(12)
_computing_structure_refinement 'SHELXL-2013 (Sheldrick, 2013)'
_diffrn_ambient_temperature 100(2)
_diffrn_measured_fraction_theta_full 0.993
_diffrn_measured_fraction_theta_max 0.993
_diffrn_radiation_type MoK\a
_diffrn_radiation_wavelength 0.71073
_diffrn_reflns_av_R_equivalents 0.0604
_diffrn_reflns_av_unetI/netI 0.0374
_diffrn_reflns_Laue_measured_fraction_full 0.993
_diffrn_reflns_Laue_measured_fraction_max 0.993
_diffrn_reflns_limit_h_max 5
_diffrn_reflns_limit_h_min -5
_diffrn_reflns_limit_k_max 10
_diffrn_reflns_limit_k_min -10
_diffrn_reflns_limit_l_max 22
_diffrn_reflns_limit_l_min -22
_diffrn_reflns_number 19276
_diffrn_reflns_point_group_measured_fraction_full 0.993
_diffrn_reflns_point_group_measured_fraction_max 0.993
_diffrn_reflns_theta_full 25.242
_diffrn_reflns_theta_max 28.364
_diffrn_reflns_theta_min 2.420
_exptl_absorpt_coefficient_mu 0.082
_exptl_crystal_density_diffrn 1.266
_exptl_crystal_F_000 220
_refine_diff_density_max 0.405
_refine_diff_density_min -0.330
_refine_diff_density_rms 0.079
_refine_ls_extinction_method none
_refine_ls_goodness_of_fit_ref 1.086
_refine_ls_hydrogen_treatment constr
_refine_ls_matrix_type full
_refine_ls_number_parameters 145
_refine_ls_number_reflns 2739
_refine_ls_number_restraints 0
_refine_ls_restrained_S_all 1.086
_refine_ls_R_factor_all 0.0854
_refine_ls_R_factor_gt 0.0702
_refine_ls_shift/su_max 0.000
_refine_ls_shift/su_mean 0.000
_refine_ls_structure_factor_coef Fsqd
_refine_ls_weighting_details 'w=1/[\s^2^(Fo^2^)+(0.0657P)^2^+0.9035P] where P=(Fo^2^+2Fc^2^)/3'
_refine_ls_weighting_scheme calc
_refine_ls_wR_factor_gt 0.1792
_refine_ls_wR_factor_ref 0.1878
_reflns_Friedel_coverage 0.000
_reflns_number_gt 2266
_reflns_number_total 2739
_reflns_threshold_expression 'I > 2\s(I)'
_cod_data_source_file c4dt00238e1.cif
_cod_data_source_block H2
_cod_depositor_comments 'Adding full bibliography for 7030359.cif.'
_cod_original_cell_volume 551.49(13)
_cod_database_code 7030359
_shelx_space_group_comment
;
The symmetry employed for this shelxl refinement is uniquely defined
by the following loop, which should always be used as a source of
symmetry information in preference to the above space-group names.
They are only intended as comments.
;
_shelxl_version_number 2013-3

loop_
_space_group_symop_operation_xyz
'x, y, z'
'-x, -y, -z'

loop_
_atom_site_label
_atom_site_type_symbol
_atom_site_fract_x
_atom_site_fract_y
_atom_site_fract_z
_atom_site_U_iso_or_equiv
_atom_site_adp_type
_atom_site_occupancy
_atom_site_site_symmetry_order
_atom_site_calc_flag
_atom_site_refinement_flags_posn
_atom_site_refinement_flags_adp
O1 O 1.0037(4) 0.2628(2) 0.28341(9) 0.0204(4) Uani 1 1 d . .
N1 N 1.2791(5) -0.1771(3) 0.25115(12) 0.0258(5) Uani 1 1 d . .
N2 N 0.8116(5) -0.1705(3) 0.06423(12) 0.0273(5) Uani 1 1 d . .
C1 C 1.3606(7) 0.1678(4) 0.58603(16) 0.0335(6) Uani 1 1 d . .
H1 H 1.4805 0.1376 0.6322 0.040 Uiso 1 1 calc R U
C2 C 1.2112(6) 0.2054(3) 0.52853(14) 0.0260(5) Uani 1 1 d . .
C3 C 1.0283(6) 0.2563(4) 0.45652(14) 0.0251(5) Uani 1 1 d . .
H10 H 0.8149 0.3307 0.4680 0.030 Uiso 1 1 calc R U
H3 H 1.0071 0.1431 0.4414 0.030 Uiso 1 1 calc R U
C4 C 1.1814(5) 0.3662(3) 0.38694(13) 0.0215(5) Uani 1 1 d . .
H4 H 1.2121 0.4763 0.4030 0.026 Uiso 1 1 calc R U
H9 H 1.3907 0.2895 0.3738 0.026 Uiso 1 1 calc R U
C5 C 0.9861(5) 0.4267(3) 0.31393(13) 0.0197(5) Uani 1 1 d . .
H7 H 0.7656 0.4857 0.3279 0.024 Uiso 1 1 calc R U
H8 H 1.0697 0.5163 0.2736 0.024 Uiso 1 1 calc R U
C6 C 0.8390(5) 0.2805(3) 0.21895(13) 0.0179(4) Uani 1 1 d . .
C7 C 0.8820(5) 0.1205(3) 0.18848(12) 0.0175(4) Uani 1 1 d . .
C8 C 0.7180(5) 0.1251(3) 0.12170(12) 0.0183(4) Uani 1 1 d . .
C9 C 0.5129(6) 0.2865(3) 0.08594(13) 0.0213(5) Uani 1 1 d . .
H2 H 0.3993 0.2892 0.0414 0.026 Uiso 1 1 calc R U
C10 C 0.6376(5) 0.4447(3) 0.18126(13) 0.0206(5) Uani 1 1 d . .
H6 H 0.6120 0.5554 0.2001 0.025 Uiso 1 1 calc R U
C11 C 0.4764(6) 0.4443(3) 0.11652(13) 0.0218(5) Uani 1 1 d . .
H5 H 0.3362 0.5555 0.0921 0.026 Uiso 1 1 calc R U
C12 C 1.1005(5) -0.0450(3) 0.22421(13) 0.0190(5) Uani 1 1 d . .
C13 C 0.7687(5) -0.0398(3) 0.08984(13) 0.0205(5) Uani 1 1 d . .

loop_
_atom_site_aniso_label
_atom_site_aniso_U_11
_atom_site_aniso_U_22
_atom_site_aniso_U_33
_atom_site_aniso_U_23
_atom_site_aniso_U_13
_atom_site_aniso_U_12
O1 0.0281(9) 0.0134(7) 0.0208(8) -0.0066(6) -0.0043(6) -0.0034(6)
N1 0.0342(11) 0.0165(9) 0.0263(10) -0.0085(8) -0.0076(8) 0.0000(8)
N2 0.0421(13) 0.0194(9) 0.0218(10) -0.0052(8) -0.0067(9) -0.0076(9)
C1 0.0343(14) 0.0408(15) 0.0269(13) -0.0107(11) -0.0051(11) -0.0074(12)
C2 0.0269(12) 0.0311(12) 0.0228(12) -0.0100(9) 0.0018(9) -0.0094(10)
C3 0.0241(12) 0.0321(12) 0.0217(11) -0.0060(9) -0.0016(9) -0.0109(10)
C4 0.0218(11) 0.0230(11) 0.0235(11) -0.0099(9) 0.0008(8) -0.0086(9)
C5 0.0249(11) 0.0149(9) 0.0223(11) -0.0087(8) 0.0016(8) -0.0071(8)
C6 0.0209(11) 0.0143(9) 0.0190(10) -0.0037(8) 0.0015(8) -0.0056(8)
C7 0.0200(10) 0.0162(9) 0.0164(10) -0.0040(8) 0.0013(8) -0.0050(8)
C8 0.0245(11) 0.0165(10) 0.0162(10) -0.0060(8) 0.0022(8) -0.0082(8)
C9 0.0262(12) 0.0215(11) 0.0159(10) -0.0024(8) -0.0019(8) -0.0062(9)
C10 0.0258(11) 0.0137(9) 0.0209(11) -0.0050(8) 0.0022(9) -0.0028(8)
C11 0.0267(12) 0.0138(9) 0.0209(11) -0.0015(8) -0.0007(9) -0.0001(8)
C12 0.0251(11) 0.0156(10) 0.0191(10) -0.0083(8) -0.0004(8) -0.0060(8)
C13 0.0263(12) 0.0186(10) 0.0173(10) -0.0028(8) -0.0035(8) -0.0068(9)

loop_
_atom_type_symbol
_atom_type_description
_atom_type_scat_dispersion_real
_atom_type_scat_dispersion_imag
_atom_type_scat_source
C C 0.0033 0.0016 'International Tables Vol C Tables 4.2.6.8 and 6.1.1.4'
H H 0.0000 0.0000 'International Tables Vol C Tables 4.2.6.8 and 6.1.1.4'
N N 0.0061 0.0033 'International Tables Vol C Tables 4.2.6.8 and 6.1.1.4'
O O 0.0106 0.0060 'International Tables Vol C Tables 4.2.6.8 and 6.1.1.4'

loop_
_geom_angle_atom_site_label_1
_geom_angle_atom_site_label_2
_geom_angle_atom_site_label_3
_geom_angle
C6 O1 C5 118.10(16)
C2 C1 H1 180.0
C1 C2 C3 178.6(3)
C2 C3 C4 112.2(2)
C2 C3 H10 109.2
C4 C3 H10 109.2
C2 C3 H3 109.2
C4 C3 H3 109.2
H10 C3 H3 107.9
C5 C4 C3 112.29(19)
C5 C4 H4 109.1
C3 C4 H4 109.1
C5 C4 H9 109.1
C3 C4 H9 109.1
H4 C4 H9 107.9
O1 C5 C4 106.82(17)
O1 C5 H7 110.4
C4 C5 H7 110.4
O1 C5 H8 110.4
C4 C5 H8 110.4
H7 C5 H8 108.6
O1 C6 C10 124.95(19)
O1 C6 C7 115.73(18)
C10 C6 C7 119.3(2)
C6 C7 C8 119.86(19)
C6 C7 C12 119.45(19)
C8 C7 C12 120.66(19)
C9 C8 C7 120.61(19)
C9 C8 C13 120.0(2)
C7 C8 C13 119.40(19)
C11 C9 C8 118.6(2)
C11 C9 H2 120.7
C8 C9 H2 120.7
C11 C10 C6 119.5(2)
C11 C10 H6 120.3
C6 C10 H6 120.3
C10 C11 C9 122.1(2)
C10 C11 H5 119.0
C9 C11 H5 119.0
N1 C12 C7 178.4(3)
N2 C13 C8 179.4(3)

loop_
_geom_bond_atom_site_label_1
_geom_bond_atom_site_label_2
_geom_bond_distance
O1 C6 1.349(3)
O1 C5 1.447(2)
N1 C12 1.143(3)
N2 C13 1.146(3)
C1 C2 1.184(4)
C1 H1 0.9500
C2 C3 1.470(3)
C3 C4 1.528(3)
C3 H10 0.9900
C3 H3 0.9900
C4 C5 1.512(3)
C4 H4 0.9900
C4 H9 0.9900
C5 H7 0.9900
C5 H8 0.9900
C6 C10 1.400(3)
C6 C7 1.399(3)
C7 C8 1.407(3)
C7 C12 1.431(3)
C8 C9 1.384(3)
C8 C13 1.442(3)
C9 C11 1.388(3)
C9 H2 0.9500
C10 C11 1.381(3)
C10 H6 0.9500
C11 H5 0.9500

loop_
_geom_hbond_atom_site_label_D
_geom_hbond_atom_site_label_H
_geom_hbond_atom_site_label_A
_geom_hbond_distance_DH
_geom_hbond_distance_HA
_geom_hbond_distance_DA
_geom_hbond_angle_DHA
_geom_hbond_site_symmetry_A
C10 H6 N1 0.95 2.46 3.328(3) 151.2 1_465
C5 H8 N1 0.99 2.70 3.549(3) 144.0 1_565
C10 H6 N1 0.95 2.46 3.328(3) 151.2 1_465
C5 H8 N1 0.99 2.70 3.549(3) 144.0 1_565

loop_
_geom_torsion_atom_site_label_1
_geom_torsion_atom_site_label_2
_geom_torsion_atom_site_label_3
_geom_torsion_atom_site_label_4
_geom_torsion
C2 C3 C4 C5 -177.26(19)
C6 O1 C5 C4 178.08(18)
C3 C4 C5 O1 -70.6(2)
C5 O1 C6 C10 -3.5(3)
C5 O1 C6 C7 175.55(18)
O1 C6 C7 C8 179.45(19)
C10 C6 C7 C8 -1.4(3)
O1 C6 C7 C12 -2.5(3)
C10 C6 C7 C12 176.6(2)
C6 C7 C8 C9 -0.3(3)
C12 C7 C8 C9 -178.3(2)
C6 C7 C8 C13 178.8(2)
C12 C7 C8 C13 0.8(3)
C7 C8 C9 C11 1.1(3)
C13 C8 C9 C11 -178.0(2)
O1 C6 C10 C11 -178.6(2)
C7 C6 C10 C11 2.3(3)
C6 C10 C11 C9 -1.6(3)
C8 C9 C11 C10 -0.1(4)
